data_1556874
loop_
_publ_author_name
'Ryan, Michael C.'
'Kim, Yeon Jung'
'Gerken, James B.'
'Wang, Fei'
'Aristov, Michael M.'
'Martinelli, Joseph R.'
'Stahl, Shannon S.'

_publ_section_title
;
 Mechanistic insights into copper-catalyzed aerobic oxidative coupling of
 N--N bonds
;
_journal_issue 4
_journal_name_full 'Chemical Science'
_journal_page_first 1170
_journal_page_last 1175
_journal_paper_doi 10.1039/C9SC04305E
_journal_volume 11
_journal_year 2020
_chemical_formula_moiety 'C40 H34 Cu F12 N6 P2, 2(C4 H10 O)'
_chemical_formula_sum 'C48 H54 Cu F12 N6 O2 P2'
_chemical_formula_weight 1100.45
_space_group_crystal_system monoclinic
_space_group_IT_number 14
_space_group_name_Hall '-P 2yn'
_space_group_name_H-M_alt 'P 1 21/n 1'
_atom_sites_solution_hydrogens mixed
_atom_sites_solution_primary dual
_audit_creation_date 2018-04-18
_audit_creation_method
;
Olex2 1.2-beta
(compiled 2018.04.03 svn.r3497 for OlexSys, GUI svn.r5486)
;
_audit_update_record
;
2019-08-26 deposited with the CCDC.	2019-12-09 downloaded from the CCDC.
;
_cell_angle_alpha 90
_cell_angle_beta 107.778(11)
_cell_angle_gamma 90
_cell_formula_units_Z 4
_cell_length_a 21.313(6)
_cell_length_b 9.951(3)
_cell_length_c 24.687(6)
_cell_measurement_reflns_used 9792
_cell_measurement_temperature 100(2)
_cell_measurement_theta_max 27.125
_cell_measurement_theta_min 2.280
_cell_volume 4986(2)
_computing_cell_refinement 'SAINT+ Ver. 8.34A (Bruker-AXS, 2014)'
_computing_data_collection 'APEX2 Ver. 2014.11-0 (Bruker-AXS, 2014)'
_computing_data_reduction 'SAINT+ Ver. 8.34A (Bruker-AXS, 2014)'
_computing_molecular_graphics 'Olex2 (Dolomanov et al., 2009)'
_computing_publication_material 'Olex2 (Dolomanov et al., 2009)'
_computing_structure_refinement 'ShelXL (Sheldrick, 2015)'
_computing_structure_solution 'XT (Sheldrick, 2015)'
_diffrn_ambient_temperature 100.0
_diffrn_detector_area_resol_mean 7.9
_diffrn_detector_type 'CCD area detector'
_diffrn_measured_fraction_theta_full 0.999
_diffrn_measured_fraction_theta_max 0.999
_diffrn_measurement_device 'three-circle diffractometer'
_diffrn_measurement_device_type 'Bruker SMART APEX2 area detector'
_diffrn_measurement_method '0.5\ \w and 0.5\ \f scans'
_diffrn_radiation_collimation 'focusing mirrors'
_diffrn_radiation_monochromator 'mirror optics'
_diffrn_radiation_probe x-ray
_diffrn_radiation_type MoK\a
_diffrn_radiation_wavelength 0.71073
_diffrn_reflns_av_R_equivalents 0.0384
_diffrn_reflns_av_unetI/netI 0.0186
_diffrn_reflns_Laue_measured_fraction_full 0.999
_diffrn_reflns_Laue_measured_fraction_max 0.999
_diffrn_reflns_limit_h_max 27
_diffrn_reflns_limit_h_min -27
_diffrn_reflns_limit_k_max 12
_diffrn_reflns_limit_k_min -12
_diffrn_reflns_limit_l_max 31
_diffrn_reflns_limit_l_min -31
_diffrn_reflns_number 112793
_diffrn_reflns_point_group_measured_fraction_full 0.999
_diffrn_reflns_point_group_measured_fraction_max 0.999
_diffrn_reflns_theta_full 25.000
_diffrn_reflns_theta_max 27.151
_diffrn_reflns_theta_min 1.107
_diffrn_source 'microfocus sealed X-ray tube'
_diffrn_source_type 'Incoatec I\ms'
_diffrn_standards_number 0
_exptl_absorpt_coefficient_mu 0.593
_exptl_absorpt_correction_T_max 0.2612
_exptl_absorpt_correction_T_min 0.2331
_exptl_absorpt_correction_type multi-scan
_exptl_absorpt_process_details 'SADABS-2014/5 (Krause et al., 2015) was used for absorption correction.'
_exptl_crystal_colour violet
_exptl_crystal_colour_primary violet
_exptl_crystal_density_diffrn 1.466
_exptl_crystal_density_method 'not measured'
_exptl_crystal_description plate
_exptl_crystal_F_000 2268
_exptl_crystal_size_max 0.144
_exptl_crystal_size_mid 0.128
_exptl_crystal_size_min 0.055
_refine_diff_density_max 0.433
_refine_diff_density_min -0.397
_refine_diff_density_rms 0.049
_refine_ls_extinction_method none
_refine_ls_goodness_of_fit_ref 1.035
_refine_ls_hydrogen_treatment mixed
_refine_ls_matrix_type full
_refine_ls_number_parameters 670
_refine_ls_number_reflns 11042
_refine_ls_number_restraints 4
_refine_ls_restrained_S_all 1.035
_refine_ls_R_factor_all 0.0327
_refine_ls_R_factor_gt 0.0275
_refine_ls_shift/su_max 0.001
_refine_ls_shift/su_mean 0.000
_refine_ls_structure_factor_coef Fsqd
_refine_ls_weighting_details 'w=1/[\s^2^(Fo^2^)+(0.0308P)^2^+3.3876P] where P=(Fo^2^+2Fc^2^)/3'
_refine_ls_weighting_scheme calc
_refine_ls_wR_factor_gt 0.0698
_refine_ls_wR_factor_ref 0.0725
_reflns_Friedel_coverage 0.000
_reflns_number_gt 9758
_reflns_number_total 11042
_reflns_threshold_expression 'I > 2\s(I)'
_cod_data_source_file c9sc04305e2.cif
_cod_data_source_block stahl236
_cod_depositor_comments
;Adding full bibliography for 1556874.cif.

 Adding full bibliography for 1556874.cif.
;
_cod_database_code 1556874
_shelx_shelxl_version_number 2018/1
_shelx_space_group_comment
;
The symmetry employed for this shelxl refinement is uniquely defined
by the following loop, which should always be used as a source of
symmetry information in preference to the above space-group names.
They are only intended as comments.
;
_shelx_estimated_absorpt_t_max 0.968
_shelx_estimated_absorpt_t_min 0.920
_olex2_refinement_description
;
1. Fixed Uiso
 At 1.2 times of:
  All C(H) groups, All C(H,H) groups
 At 1.5 times of:
  All C(H,H,H) groups
2. Same fragment restrains
{C46, O2, C47A, C48A} sigma for 1-2: 0.01, 1-3: 0.02
as
{C46, O2, C47, C48}
3. Others
 Sof(C47A)=Sof(H47C)=Sof(H47D)=Sof(C48A)=Sof(H48D)=Sof(H48E)=Sof(H48F)=1-FVAR(1)
 Sof(C47)=Sof(H47A)=Sof(H47B)=Sof(C48)=Sof(H48A)=Sof(H48B)=Sof(H48C)=FVAR(1)
4.a Secondary CH2 refined with riding coordinates:
 C42(H42A,H42B), C43(H43A,H43B), C46(H46A,H46B), C47(H47A,H47B), C47A(H47C,H47D)
4.b Aromatic/amide H refined with riding coordinates:
 C3(H3), C4(H4A), C5(H5A), C6(H6), C7(H7), C10(H10), C11(H11), C12(H12),
 C13(H13), C14(H14), C16(H16), C17(H17), C18(H18), C19(H19), C20(H20), C23(H23),
  C24(H24), C25(H25), C26(H26), C27(H27), C30(H30), C31(H31), C32(H32),
 C33(H33), C34(H34), C36(H36), C37(H37), C38(H38), C39(H39), C40(H40)
4.c Idealised Me refined as rotating group:
 C41(H41A,H41B,H41C), C44(H44A,H44B,H44C), C45(H45A,H45B,H45C), C48(H48A,H48B,
 H48C), C48A(H48D,H48E,H48F)
;
_olex2_submission_special_instructions 'No special instructions were received'

loop_
_space_group_symop_operation_xyz
'x, y, z'
'-x+1/2, y+1/2, -z+1/2'
'-x, -y, -z'
'x-1/2, -y-1/2, z-1/2'

loop_
_atom_site_label
_atom_site_type_symbol
_atom_site_fract_x
_atom_site_fract_y
_atom_site_fract_z
_atom_site_U_iso_or_equiv
_atom_site_adp_type
_atom_site_occupancy
_atom_site_site_symmetry_order
_atom_site_calc_flag
_atom_site_refinement_flags_posn
_atom_site_refinement_flags_occupancy
_atom_site_disorder_assembly
_atom_site_disorder_group
Cu1 Cu 0.26312(2) 0.63019(2) 0.50785(2) 0.01084(5) Uani 1 1 d . . . .
P1 P 0.36971(2) 0.60650(4) 0.39635(2) 0.01758(8) Uani 1 1 d . . . .
P2 P 0.16599(2) 0.66204(4) 0.61921(2) 0.01518(8) Uani 1 1 d . . . .
F1 F 0.38700(5) 0.75257(10) 0.42396(5) 0.0351(2) Uani 1 1 d . . . .
F2 F 0.30705(6) 0.66640(13) 0.34983(5) 0.0491(3) Uani 1 1 d . . . .
F3 F 0.35192(5) 0.45950(10) 0.37007(4) 0.0277(2) Uani 1 1 d . . . .
F4 F 0.43147(5) 0.54518(10) 0.44435(4) 0.0332(2) Uani 1 1 d . . . .
F5 F 0.41467(7) 0.63327(12) 0.35679(5) 0.0460(3) Uani 1 1 d . . . .
F6 F 0.32496(5) 0.57847(10) 0.43731(4) 0.0303(2) Uani 1 1 d . . . .
F7 F 0.19952(5) 0.71367(9) 0.57234(4) 0.0259(2) Uani 1 1 d . . . .
F8 F 0.19616(5) 0.78871(10) 0.65796(4) 0.0327(2) Uani 1 1 d . . . .
F9 F 0.10142(5) 0.74621(11) 0.58828(5) 0.0349(2) Uani 1 1 d . . . .
F10 F 0.13344(4) 0.60981(9) 0.66562(4) 0.02251(19) Uani 1 1 d . . . .
F11 F 0.13667(5) 0.53543(10) 0.57978(4) 0.0292(2) Uani 1 1 d . . . .
F12 F 0.23145(4) 0.57889(10) 0.64968(4) 0.0275(2) Uani 1 1 d . . . .
N1 N 0.30669(6) 0.80394(12) 0.51918(5) 0.0130(2) Uani 1 1 d . . . .
H1 H 0.3345(8) 0.8179(17) 0.5491(7) 0.015(4) Uiso 1 1 d . . . .
N2 N 0.25679(6) 0.89989(12) 0.43077(5) 0.0126(2) Uani 1 1 d . . . .
H2 H 0.2597(8) 0.9566(18) 0.4081(7) 0.016(4) Uiso 1 1 d . . . .
N3 N 0.19342(5) 0.71492(11) 0.44111(5) 0.0124(2) Uani 1 1 d . . . .
N4 N 0.21999(6) 0.45664(12) 0.49383(5) 0.0138(2) Uani 1 1 d . . . .
H4 H 0.1915(9) 0.4457(19) 0.4648(8) 0.021(5) Uiso 1 1 d . . . .
N5 N 0.26759(6) 0.35206(12) 0.58051(5) 0.0133(2) Uani 1 1 d . . . .
H5 H 0.2613(8) 0.2972(18) 0.6028(7) 0.016(4) Uiso 1 1 d . . . .
N6 N 0.33003(5) 0.54363(11) 0.57616(5) 0.0121(2) Uani 1 1 d . . . .
C1 C 0.30358(6) 0.89942(13) 0.48325(6) 0.0118(3) Uani 1 1 d . . . .
C2 C 0.34919(7) 1.01615(14) 0.49533(6) 0.0130(3) Uani 1 1 d . . . .
C3 C 0.41548(7) 0.99585(15) 0.52523(6) 0.0174(3) Uani 1 1 d . . . .
H3 H 0.430780 0.908541 0.538425 0.021 Uiso 1 1 calc R . . .
C4 C 0.45906(7) 1.10318(16) 0.53569(6) 0.0212(3) Uani 1 1 d . . . .
H4A H 0.504182 1.089347 0.556161 0.025 Uiso 1 1 calc R . . .
C5 C 0.43687(8) 1.23068(15) 0.51633(6) 0.0204(3) Uani 1 1 d . . . .
H5A H 0.467028 1.303626 0.522940 0.024 Uiso 1 1 calc R . . .
C6 C 0.37068(8) 1.25211(14) 0.48728(6) 0.0188(3) Uani 1 1 d . . . .
H6 H 0.355456 1.339754 0.474540 0.023 Uiso 1 1 calc R . . .
C7 C 0.32693(7) 1.14503(14) 0.47696(6) 0.0148(3) Uani 1 1 d . . . .
H7 H 0.281632 1.159565 0.457295 0.018 Uiso 1 1 calc R . . .
C8 C 0.20263(6) 0.81789(13) 0.41229(6) 0.0122(3) Uani 1 1 d . . . .
C9 C 0.15557(7) 0.86086(13) 0.35673(6) 0.0140(3) Uani 1 1 d . . . .
C10 C 0.17499(7) 0.85744(14) 0.30792(6) 0.0176(3) Uani 1 1 d . . . .
H10 H 0.217826 0.826930 0.309738 0.021 Uiso 1 1 calc R . . .
C11 C 0.13139(8) 0.89892(16) 0.25648(6) 0.0242(3) Uani 1 1 d . . . .
H11 H 0.144483 0.897375 0.222986 0.029 Uiso 1 1 calc R . . .
C12 C 0.06887(8) 0.94253(16) 0.25387(7) 0.0264(3) Uani 1 1 d . . . .
H12 H 0.039226 0.971208 0.218604 0.032 Uiso 1 1 calc R . . .
C13 C 0.04942(8) 0.94451(17) 0.30238(7) 0.0254(3) Uani 1 1 d . . . .
H13 H 0.006289 0.973633 0.300281 0.030 Uiso 1 1 calc R . . .
C14 C 0.09255(7) 0.90421(15) 0.35403(6) 0.0189(3) Uani 1 1 d . . . .
H14 H 0.079263 0.906115 0.387412 0.023 Uiso 1 1 calc R . . .
C15 C 0.13239(7) 0.64305(13) 0.41650(6) 0.0144(3) Uani 1 1 d . . . .
C16 C 0.12378(7) 0.56695(15) 0.36761(6) 0.0191(3) Uani 1 1 d . . . .
H16 H 0.158245 0.559586 0.350826 0.023 Uiso 1 1 calc R . . .
C17 C 0.06408(8) 0.50168(16) 0.34355(7) 0.0268(3) Uani 1 1 d . . . .
H17 H 0.057472 0.450466 0.309791 0.032 Uiso 1 1 calc R . . .
C18 C 0.01410(8) 0.51080(17) 0.36849(8) 0.0285(4) Uani 1 1 d . . . .
H18 H -0.026853 0.467228 0.351477 0.034 Uiso 1 1 calc R . . .
C19 C 0.02397(7) 0.58351(16) 0.41821(7) 0.0240(3) Uani 1 1 d . . . .
H19 H -0.010072 0.588445 0.435583 0.029 Uiso 1 1 calc R . . .
C20 C 0.08355(7) 0.64951(14) 0.44294(6) 0.0178(3) Uani 1 1 d . . . .
H20 H 0.090644 0.698216 0.477393 0.021 Uiso 1 1 calc R . . .
C21 C 0.22104(7) 0.35943(13) 0.52841(6) 0.0127(3) Uani 1 1 d . . . .
C22 C 0.17261(7) 0.24774(14) 0.51440(6) 0.0145(3) Uani 1 1 d . . . .
C23 C 0.10694(7) 0.27633(15) 0.48446(7) 0.0200(3) Uani 1 1 d . . . .
H23 H 0.093963 0.365957 0.473181 0.024 Uiso 1 1 calc R . . .
C24 C 0.06078(8) 0.17361(16) 0.47124(7) 0.0240(3) Uani 1 1 d . . . .
H24 H 0.016087 0.192886 0.451073 0.029 Uiso 1 1 calc R . . .
C25 C 0.07992(8) 0.04266(16) 0.48749(7) 0.0229(3) Uani 1 1 d . . . .
H25 H 0.048143 -0.027421 0.478569 0.027 Uiso 1 1 calc R . . .
C26 C 0.14515(8) 0.01336(15) 0.51668(6) 0.0200(3) Uani 1 1 d . . . .
H26 H 0.158055 -0.076586 0.527402 0.024 Uiso 1 1 calc R . . .
C27 C 0.19137(7) 0.11571(14) 0.53012(6) 0.0161(3) Uani 1 1 d . . . .
H27 H 0.236047 0.095822 0.550129 0.019 Uiso 1 1 calc R . . .
C28 C 0.32112(6) 0.43505(13) 0.60163(6) 0.0123(3) Uani 1 1 d . . . .
C29 C 0.36817(7) 0.38373(13) 0.65583(6) 0.0135(3) Uani 1 1 d . . . .
C30 C 0.35209(7) 0.38884(14) 0.70625(6) 0.0162(3) Uani 1 1 d . . . .
H30 H 0.311691 0.428155 0.706861 0.019 Uiso 1 1 calc R . . .
C31 C 0.39523(7) 0.33636(15) 0.75565(6) 0.0189(3) Uani 1 1 d . . . .
H31 H 0.384676 0.340694 0.790318 0.023 Uiso 1 1 calc R . . .
C32 C 0.45386(8) 0.27745(15) 0.75450(6) 0.0214(3) Uani 1 1 d . . . .
H32 H 0.483031 0.240271 0.788286 0.026 Uiso 1 1 calc R . . .
C33 C 0.46997(8) 0.27270(16) 0.70425(7) 0.0229(3) Uani 1 1 d . . . .
H33 H 0.510267 0.232870 0.703672 0.027 Uiso 1 1 calc R . . .
C34 C 0.42729(7) 0.32605(15) 0.65486(6) 0.0190(3) Uani 1 1 d . . . .
H34 H 0.438362 0.323270 0.620402 0.023 Uiso 1 1 calc R . . .
C35 C 0.38776(7) 0.62200(13) 0.60444(6) 0.0128(3) Uani 1 1 d . . . .
C36 C 0.38636(7) 0.70488(14) 0.64949(6) 0.0163(3) Uani 1 1 d . . . .
H36 H 0.349121 0.705349 0.662988 0.020 Uiso 1 1 calc R . . .
C37 C 0.44020(7) 0.78693(16) 0.67442(6) 0.0216(3) Uani 1 1 d . . . .
H37 H 0.439700 0.844483 0.704992 0.026 Uiso 1 1 calc R . . .
C38 C 0.49468(7) 0.78509(16) 0.65485(7) 0.0222(3) Uani 1 1 d . . . .
H38 H 0.531426 0.841122 0.672162 0.027 Uiso 1 1 calc R . . .
C39 C 0.49569(7) 0.70181(15) 0.61011(6) 0.0192(3) Uani 1 1 d . . . .
H39 H 0.533320 0.700198 0.597151 0.023 Uiso 1 1 calc R . . .
C40 C 0.44179(7) 0.62063(14) 0.58415(6) 0.0162(3) Uani 1 1 d . . . .
H40 H 0.441913 0.564932 0.552931 0.019 Uiso 1 1 calc R . . .
O1 O 0.27895(5) 1.08481(11) 0.34957(4) 0.0208(2) Uani 1 1 d . . . .
C41 C 0.34024(10) 0.9927(2) 0.28850(9) 0.0387(4) Uani 1 1 d . . . .
H41A H 0.315340 1.047385 0.256050 0.058 Uiso 1 1 calc GR . . .
H41B H 0.318705 0.905153 0.287065 0.058 Uiso 1 1 calc GR . . .
H41C H 0.385218 0.979552 0.286904 0.058 Uiso 1 1 calc GR . . .
C42 C 0.34251(8) 1.06327(19) 0.34309(7) 0.0291(4) Uani 1 1 d . . . .
H42A H 0.369326 1.009151 0.375579 0.035 Uiso 1 1 calc R . . .
H42B H 0.364644 1.151182 0.344297 0.035 Uiso 1 1 calc R . . .
C43 C 0.24099(9) 1.18557(18) 0.31286(8) 0.0310(4) Uani 1 1 d . . . .
H43A H 0.223479 1.149711 0.273723 0.037 Uiso 1 1 calc R . . .
H43B H 0.269189 1.264068 0.311966 0.037 Uiso 1 1 calc R . . .
C44 C 0.18518(9) 1.22780(18) 0.33401(8) 0.0352(4) Uani 1 1 d . . . .
H44A H 0.156345 1.289677 0.306611 0.053 Uiso 1 1 calc GR . . .
H44B H 0.202724 1.272951 0.370828 0.053 Uiso 1 1 calc GR . . .
H44C H 0.159965 1.148424 0.338413 0.053 Uiso 1 1 calc GR . . .
C45 C 0.31251(8) 0.02372(17) 0.68191(8) 0.0292(4) Uani 1 1 d . . . .
H45A H 0.292884 -0.025612 0.646407 0.044 Uiso 1 1 calc GR . . .
H45B H 0.336227 -0.039100 0.711712 0.044 Uiso 1 1 calc GR . . .
H45C H 0.343277 0.091242 0.676043 0.044 Uiso 1 1 calc GR . . .
C46 C 0.25907(8) 0.09217(16) 0.69967(7) 0.0236(3) Uani 1 1 d D . . .
H46A H 0.226939 0.024794 0.704354 0.028 Uiso 1 1 calc R . . .
H46B H 0.278327 0.138310 0.736547 0.028 Uiso 1 1 calc R . . .
O2 O 0.22669(5) 0.18753(11) 0.65711(4) 0.0207(2) Uani 1 1 d D . . .
C47 C 0.17444(10) 0.2574(2) 0.67058(10) 0.0339(5) Uani 0.931(4) 1 d D P A 1
H47A H 0.164046 0.340636 0.647605 0.041 Uiso 0.931(4) 1 calc R P A 1
H47B H 0.189586 0.283659 0.711188 0.041 Uiso 0.931(4) 1 calc R P A 1
C48 C 0.11314(11) 0.1745(3) 0.65953(13) 0.0574(9) Uani 0.931(4) 1 d D P A 1
H48A H 0.099774 0.142364 0.620119 0.086 Uiso 0.931(4) 1 calc GR P A 1
H48B H 0.077807 0.229413 0.665758 0.086 Uiso 0.931(4) 1 calc GR P A 1
H48C H 0.121742 0.097400 0.685472 0.086 Uiso 0.931(4) 1 calc GR P A 1
C47A C 0.1572(5) 0.199(2) 0.6508(7) 0.025(6) Uiso 0.069(4) 1 d D P A 2
H47C H 0.137472 0.107763 0.648107 0.030 Uiso 0.069(4) 1 calc R P A 2
H47D H 0.134647 0.247912 0.615350 0.030 Uiso 0.069(4) 1 calc R P A 2
C48A C 0.1479(10) 0.272(2) 0.7009(9) 0.027(6) Uiso 0.069(4) 1 d D P A 2
H48D H 0.172261 0.225154 0.735998 0.040 Uiso 0.069(4) 1 calc GR P A 2
H48E H 0.100948 0.273836 0.697700 0.040 Uiso 0.069(4) 1 calc GR P A 2
H48F H 0.164460 0.363747 0.701688 0.040 Uiso 0.069(4) 1 calc GR P A 2

loop_
_atom_site_aniso_label
_atom_site_aniso_U_11
_atom_site_aniso_U_22
_atom_site_aniso_U_33
_atom_site_aniso_U_23
_atom_site_aniso_U_13
_atom_site_aniso_U_12
Cu1 0.01090(8) 0.00939(8) 0.01163(8) 0.00137(6) 0.00258(6) -0.00118(6)
P1 0.01941(18) 0.01710(18) 0.01893(18) 0.00034(14) 0.00986(15) 0.00147(14)
P2 0.01459(17) 0.01520(17) 0.01765(18) 0.00042(14) 0.00775(14) 0.00133(13)
F1 0.0394(6) 0.0180(5) 0.0565(7) -0.0084(5) 0.0273(5) -0.0053(4)
F2 0.0464(7) 0.0473(7) 0.0414(7) 0.0145(5) -0.0047(5) 0.0177(6)
F3 0.0342(5) 0.0257(5) 0.0243(5) -0.0096(4) 0.0103(4) -0.0032(4)
F4 0.0237(5) 0.0319(5) 0.0371(6) -0.0032(4) -0.0011(4) 0.0032(4)
F5 0.0661(8) 0.0391(6) 0.0537(7) 0.0021(5) 0.0493(7) -0.0038(6)
F6 0.0358(5) 0.0262(5) 0.0408(6) -0.0063(4) 0.0291(5) -0.0042(4)
F7 0.0320(5) 0.0253(5) 0.0280(5) 0.0084(4) 0.0203(4) 0.0062(4)
F8 0.0388(6) 0.0262(5) 0.0412(6) -0.0136(4) 0.0243(5) -0.0149(4)
F9 0.0233(5) 0.0382(6) 0.0450(6) 0.0142(5) 0.0130(4) 0.0156(4)
F10 0.0215(4) 0.0269(5) 0.0235(4) -0.0018(4) 0.0135(4) -0.0054(4)
F11 0.0386(6) 0.0266(5) 0.0234(5) -0.0080(4) 0.0108(4) -0.0075(4)
F12 0.0206(5) 0.0352(5) 0.0283(5) 0.0105(4) 0.0098(4) 0.0095(4)
N1 0.0123(5) 0.0136(6) 0.0111(5) 0.0008(4) 0.0008(5) -0.0009(4)
N2 0.0136(6) 0.0120(5) 0.0120(5) 0.0031(4) 0.0038(4) -0.0021(4)
N3 0.0107(5) 0.0118(5) 0.0142(5) 0.0000(4) 0.0029(4) -0.0014(4)
N4 0.0133(6) 0.0123(6) 0.0140(6) 0.0008(4) 0.0017(5) -0.0010(4)
N5 0.0151(6) 0.0120(5) 0.0135(6) 0.0033(4) 0.0055(5) -0.0011(4)
N6 0.0117(5) 0.0121(5) 0.0131(5) -0.0003(4) 0.0046(4) -0.0007(4)
C1 0.0109(6) 0.0121(6) 0.0134(6) -0.0010(5) 0.0053(5) 0.0006(5)
C2 0.0148(6) 0.0133(6) 0.0121(6) -0.0009(5) 0.0058(5) -0.0025(5)
C3 0.0165(7) 0.0160(7) 0.0193(7) -0.0014(5) 0.0047(5) -0.0012(5)
C4 0.0154(7) 0.0250(8) 0.0225(7) -0.0053(6) 0.0047(6) -0.0045(6)
C5 0.0239(8) 0.0189(7) 0.0211(7) -0.0062(6) 0.0112(6) -0.0111(6)
C6 0.0275(8) 0.0129(6) 0.0190(7) -0.0007(5) 0.0113(6) -0.0030(6)
C7 0.0165(7) 0.0150(7) 0.0137(6) -0.0002(5) 0.0055(5) -0.0008(5)
C8 0.0117(6) 0.0127(6) 0.0127(6) -0.0012(5) 0.0045(5) 0.0006(5)
C9 0.0150(6) 0.0120(6) 0.0133(6) 0.0015(5) 0.0019(5) -0.0022(5)
C10 0.0200(7) 0.0163(7) 0.0170(7) 0.0007(5) 0.0059(6) -0.0002(5)
C11 0.0347(9) 0.0227(8) 0.0135(7) 0.0008(6) 0.0047(6) 0.0006(7)
C12 0.0283(8) 0.0241(8) 0.0184(7) 0.0049(6) -0.0052(6) 0.0007(7)
C13 0.0175(7) 0.0258(8) 0.0291(8) 0.0073(7) 0.0015(6) 0.0032(6)
C14 0.0168(7) 0.0197(7) 0.0203(7) 0.0056(6) 0.0060(6) 0.0019(6)
C15 0.0113(6) 0.0119(6) 0.0177(7) 0.0038(5) 0.0009(5) -0.0005(5)
C16 0.0169(7) 0.0168(7) 0.0222(7) -0.0003(6) 0.0040(6) -0.0019(6)
C17 0.0237(8) 0.0220(8) 0.0283(8) -0.0058(6) -0.0017(6) -0.0065(6)
C18 0.0148(7) 0.0237(8) 0.0404(10) 0.0018(7) -0.0014(7) -0.0074(6)
C19 0.0124(7) 0.0215(8) 0.0372(9) 0.0078(7) 0.0064(6) 0.0002(6)
C20 0.0148(7) 0.0157(7) 0.0229(7) 0.0040(6) 0.0055(6) 0.0003(5)
C21 0.0121(6) 0.0115(6) 0.0161(6) -0.0008(5) 0.0065(5) 0.0007(5)
C22 0.0156(7) 0.0129(6) 0.0163(6) 0.0000(5) 0.0069(5) -0.0018(5)
C23 0.0164(7) 0.0159(7) 0.0265(8) 0.0026(6) 0.0051(6) 0.0003(6)
C24 0.0146(7) 0.0247(8) 0.0312(8) -0.0019(7) 0.0045(6) -0.0032(6)
C25 0.0230(8) 0.0184(7) 0.0297(8) -0.0051(6) 0.0117(6) -0.0091(6)
C26 0.0275(8) 0.0121(7) 0.0239(7) -0.0006(6) 0.0127(6) -0.0023(6)
C27 0.0183(7) 0.0145(7) 0.0171(7) 0.0008(5) 0.0077(5) -0.0002(5)
C28 0.0123(6) 0.0131(6) 0.0131(6) -0.0005(5) 0.0061(5) 0.0016(5)
C29 0.0155(6) 0.0105(6) 0.0139(6) 0.0024(5) 0.0034(5) -0.0006(5)
C30 0.0165(7) 0.0154(7) 0.0177(7) 0.0014(5) 0.0068(5) -0.0009(5)
C31 0.0248(8) 0.0173(7) 0.0144(7) 0.0023(5) 0.0058(6) -0.0036(6)
C32 0.0223(7) 0.0190(7) 0.0186(7) 0.0058(6) -0.0002(6) 0.0006(6)
C33 0.0180(7) 0.0230(8) 0.0265(8) 0.0048(6) 0.0053(6) 0.0058(6)
C34 0.0197(7) 0.0205(7) 0.0182(7) 0.0025(6) 0.0078(6) 0.0034(6)
C35 0.0117(6) 0.0126(6) 0.0126(6) 0.0031(5) 0.0013(5) 0.0007(5)
C36 0.0143(7) 0.0179(7) 0.0167(7) 0.0004(5) 0.0045(5) 0.0009(5)
C37 0.0190(7) 0.0235(8) 0.0202(7) -0.0074(6) 0.0030(6) -0.0018(6)
C38 0.0138(7) 0.0247(8) 0.0240(8) -0.0017(6) -0.0001(6) -0.0046(6)
C39 0.0119(6) 0.0228(7) 0.0231(7) 0.0022(6) 0.0056(6) 0.0001(6)
C40 0.0158(7) 0.0165(7) 0.0163(7) 0.0014(5) 0.0050(5) 0.0013(5)
O1 0.0219(5) 0.0234(5) 0.0188(5) 0.0039(4) 0.0091(4) -0.0023(4)
C41 0.0422(11) 0.0403(11) 0.0430(11) -0.0138(9) 0.0271(9) -0.0113(9)
C42 0.0236(8) 0.0371(10) 0.0304(9) -0.0066(7) 0.0140(7) -0.0071(7)
C43 0.0376(10) 0.0253(8) 0.0305(9) 0.0109(7) 0.0113(7) -0.0021(7)
C44 0.0400(10) 0.0252(9) 0.0395(10) 0.0093(8) 0.0107(8) 0.0087(8)
C45 0.0260(8) 0.0230(8) 0.0391(10) 0.0064(7) 0.0106(7) 0.0021(7)
C46 0.0265(8) 0.0218(8) 0.0219(8) 0.0067(6) 0.0067(6) 0.0002(6)
O2 0.0239(5) 0.0189(5) 0.0224(5) 0.0068(4) 0.0115(4) 0.0022(4)
C47 0.0395(11) 0.0251(10) 0.0462(12) 0.0114(9) 0.0266(10) 0.0111(9)
C48 0.0305(12) 0.0497(15) 0.101(2) 0.0332(15) 0.0337(13) 0.0136(10)

loop_
_atom_type_symbol
_atom_type_description
_atom_type_scat_dispersion_real
_atom_type_scat_dispersion_imag
_atom_type_scat_source
C C 0.0033 0.0016 'International Tables Vol C Tables 4.2.6.8 and 6.1.1.4'
H H 0.0000 0.0000 'International Tables Vol C Tables 4.2.6.8 and 6.1.1.4'
Cu Cu 0.3201 1.2651 'International Tables Vol C Tables 4.2.6.8 and 6.1.1.4'
F F 0.0171 0.0103 'International Tables Vol C Tables 4.2.6.8 and 6.1.1.4'
N N 0.0061 0.0033 'International Tables Vol C Tables 4.2.6.8 and 6.1.1.4'
O O 0.0106 0.0060 'International Tables Vol C Tables 4.2.6.8 and 6.1.1.4'
P P 0.1023 0.0942 'International Tables Vol C Tables 4.2.6.8 and 6.1.1.4'

loop_
_geom_angle_atom_site_label_1
_geom_angle_atom_site_label_2
_geom_angle_atom_site_label_3
_geom_angle
F7 Cu1 F6 172.15(3)
N1 Cu1 F6 87.35(4)
N1 Cu1 F7 86.64(4)
N1 Cu1 N3 86.92(5)
N1 Cu1 N6 94.26(5)
N3 Cu1 F6 86.10(5)
N3 Cu1 F7 88.54(4)
N3 Cu1 N6 177.69(4)
N4 Cu1 F6 90.80(4)
N4 Cu1 F7 95.12(4)
N4 Cu1 N1 177.93(5)
N4 Cu1 N3 92.03(5)
N4 Cu1 N6 86.85(5)
N6 Cu1 F6 95.94(4)
N6 Cu1 F7 89.54(4)
F1 P1 F6 89.62(5)
F2 P1 F1 90.03(7)
F2 P1 F3 90.40(6)
F2 P1 F4 178.31(7)
F2 P1 F6 89.46(7)
F3 P1 F1 178.62(6)
F3 P1 F4 89.49(6)
F3 P1 F6 89.07(5)
F4 P1 F1 90.04(6)
F4 P1 F6 88.85(6)
F5 P1 F1 90.34(6)
F5 P1 F2 91.39(8)
F5 P1 F3 90.96(6)
F5 P1 F4 90.29(7)
F5 P1 F6 179.14(7)
F8 P2 F7 89.59(6)
F8 P2 F10 90.62(5)
F8 P2 F11 179.00(6)
F8 P2 F12 89.58(6)
F9 P2 F7 89.76(6)
F9 P2 F8 90.18(6)
F9 P2 F10 90.81(6)
F9 P2 F11 90.15(6)
F9 P2 F12 179.06(6)
F10 P2 F7 179.39(6)
F10 P2 F11 90.32(5)
F10 P2 F12 90.10(5)
F11 P2 F7 89.47(5)
F11 P2 F12 90.07(6)
F12 P2 F7 89.33(5)
P1 F6 Cu1 157.86(6)
P2 F7 Cu1 141.76(5)
Cu1 N1 H1 118.2(12)
C1 N1 Cu1 129.50(10)
C1 N1 H1 111.9(12)
C1 N2 H2 117.9(12)
C1 N2 C8 127.33(12)
C8 N2 H2 114.7(12)
C8 N3 Cu1 125.23(9)
C8 N3 C15 115.34(11)
C15 N3 Cu1 118.43(9)
Cu1 N4 H4 118.3(14)
C21 N4 Cu1 129.86(10)
C21 N4 H4 110.5(14)
C21 N5 H5 116.7(12)
C21 N5 C28 127.20(12)
C28 N5 H5 115.8(12)
C28 N6 Cu1 125.89(9)
C28 N6 C35 116.50(11)
C35 N6 Cu1 116.72(8)
N1 C1 N2 121.50(12)
N1 C1 C2 123.08(12)
N2 C1 C2 115.42(12)
C3 C2 C1 119.22(12)
C7 C2 C1 121.14(12)
C7 C2 C3 119.63(13)
C2 C3 H3 120.0
C4 C3 C2 119.98(14)
C4 C3 H3 120.0
C3 C4 H4A 119.9
C3 C4 C5 120.12(14)
C5 C4 H4A 119.9
C4 C5 H5A 119.9
C4 C5 C6 120.24(13)
C6 C5 H5A 119.9
C5 C6 H6 120.1
C7 C6 C5 119.75(14)
C7 C6 H6 120.1
C2 C7 H7 119.9
C6 C7 C2 120.26(13)
C6 C7 H7 119.9
N2 C8 C9 113.31(12)
N3 C8 N2 122.71(12)
N3 C8 C9 123.97(12)
C10 C9 C8 119.70(13)
C10 C9 C14 120.30(13)
C14 C9 C8 120.00(13)
C9 C10 H10 120.2
C11 C10 C9 119.54(14)
C11 C10 H10 120.2
C10 C11 H11 119.9
C12 C11 C10 120.13(15)
C12 C11 H11 119.9
C11 C12 H12 119.9
C13 C12 C11 120.22(14)
C13 C12 H12 119.9
C12 C13 H13 119.9
C12 C13 C14 120.23(15)
C14 C13 H13 119.9
C9 C14 H14 120.2
C13 C14 C9 119.57(14)
C13 C14 H14 120.2
C16 C15 N3 119.88(13)
C20 C15 N3 119.14(13)
C20 C15 C16 120.97(13)
C15 C16 H16 120.4
C15 C16 C17 119.15(14)
C17 C16 H16 120.4
C16 C17 H17 119.8
C18 C17 C16 120.45(15)
C18 C17 H17 119.8
C17 C18 H18 120.0
C19 C18 C17 119.91(14)
C19 C18 H18 120.0
C18 C19 H19 119.8
C18 C19 C20 120.39(15)
C20 C19 H19 119.8
C15 C20 C19 119.05(15)
C15 C20 H20 120.5
C19 C20 H20 120.5
N4 C21 N5 121.74(13)
N4 C21 C22 122.62(13)
N5 C21 C22 115.64(12)
C23 C22 C21 118.92(13)
C27 C22 C21 121.41(13)
C27 C22 C23 119.67(13)
C22 C23 H23 120.1
C24 C23 C22 119.88(14)
C24 C23 H23 120.1
C23 C24 H24 120.0
C23 C24 C25 119.96(14)
C25 C24 H24 120.0
C24 C25 H25 119.8
C26 C25 C24 120.46(14)
C26 C25 H25 119.8
C25 C26 H26 120.1
C27 C26 C25 119.77(14)
C27 C26 H26 120.1
C22 C27 H27 119.9
C26 C27 C22 120.25(14)
C26 C27 H27 119.9
N5 C28 C29 112.70(12)
N6 C28 N5 123.05(12)
N6 C28 C29 124.22(12)
C30 C29 C28 120.51(12)
C30 C29 C34 120.20(13)
C34 C29 C28 119.24(12)
C29 C30 H30 120.1
C31 C30 C29 119.72(14)
C31 C30 H30 120.1
C30 C31 H31 120.0
C30 C31 C32 120.03(14)
C32 C31 H31 120.0
C31 C32 H32 119.9
C33 C32 C31 120.23(14)
C33 C32 H32 119.9
C32 C33 H33 120.0
C34 C33 C32 119.97(14)
C34 C33 H33 120.0
C29 C34 H34 120.1
C33 C34 C29 119.83(14)
C33 C34 H34 120.1
C36 C35 N6 118.91(12)
C40 C35 N6 119.87(12)
C40 C35 C36 121.08(13)
C35 C36 H36 120.5
C37 C36 C35 119.07(13)
C37 C36 H36 120.5
C36 C37 H37 119.9
C38 C37 C36 120.24(14)
C38 C37 H37 119.9
C37 C38 H38 119.9
C39 C38 C37 120.24(14)
C39 C38 H38 119.9
C38 C39 H39 119.9
C38 C39 C40 120.19(14)
C40 C39 H39 119.9
C35 C40 C39 119.16(13)
C35 C40 H40 120.4
C39 C40 H40 120.4
C43 O1 C42 114.07(13)
H41A C41 H41B 109.5
H41A C41 H41C 109.5
H41B C41 H41C 109.5
C42 C41 H41A 109.5
C42 C41 H41B 109.5
C42 C41 H41C 109.5
O1 C42 C41 113.43(14)
O1 C42 H42A 108.9
O1 C42 H42B 108.9
C41 C42 H42A 108.9
C41 C42 H42B 108.9
H42A C42 H42B 107.7
O1 C43 H43A 109.8
O1 C43 H43B 109.8
O1 C43 C44 109.44(14)
H43A C43 H43B 108.2
C44 C43 H43A 109.8
C44 C43 H43B 109.8
C43 C44 H44A 109.5
C43 C44 H44B 109.5
C43 C44 H44C 109.5
H44A C44 H44B 109.5
H44A C44 H44C 109.5
H44B C44 H44C 109.5
H45A C45 H45B 109.5
H45A C45 H45C 109.5
H45B C45 H45C 109.5
C46 C45 H45A 109.5
C46 C45 H45B 109.5
C46 C45 H45C 109.5
C45 C46 H46A 109.9
C45 C46 H46B 109.9
H46A C46 H46B 108.3
O2 C46 C45 109.02(13)
O2 C46 H46A 109.9
O2 C46 H46B 109.9
C46 O2 C47 112.73(13)
C46 O2 C47A 112.3(9)
O2 C47 H47A 109.0
O2 C47 H47B 109.0
O2 C47 C48 112.72(18)
H47A C47 H47B 107.8
C48 C47 H47A 109.0
C48 C47 H47B 109.0
C47 C48 H48A 109.5
C47 C48 H48B 109.5
C47 C48 H48C 109.5
H48A C48 H48B 109.5
H48A C48 H48C 109.5
H48B C48 H48C 109.5
O2 C47A H47C 109.7
O2 C47A H47D 109.7
O2 C47A C48A 109.7(12)
H47C C47A H47D 108.2
C48A C47A H47C 109.7
C48A C47A H47D 109.7
C47A C48A H48D 109.5
C47A C48A H48E 109.5
C47A C48A H48F 109.5
H48D C48A H48E 109.5
H48D C48A H48F 109.5
H48E C48A H48F 109.5

loop_
_geom_bond_atom_site_label_1
_geom_bond_atom_site_label_2
_geom_bond_distance
Cu1 F6 2.5369(10)
Cu1 F7 2.5258(10)
Cu1 N1 1.9419(13)
Cu1 N3 2.0342(12)
Cu1 N4 1.9372(13)
Cu1 N6 2.0373(12)
P1 F1 1.6000(11)
P1 F2 1.5879(11)
P1 F3 1.5982(10)
P1 F4 1.5988(11)
P1 F5 1.5858(11)
P1 F6 1.6121(10)
P2 F7 1.6182(10)
P2 F8 1.5943(10)
P2 F9 1.5927(10)
P2 F10 1.5965(10)
P2 F11 1.5981(10)
P2 F12 1.5988(10)
N1 H1 0.806(18)
N1 C1 1.2876(18)
N2 H2 0.811(18)
N2 C1 1.3726(17)
N2 C8 1.3729(17)
N3 C8 1.2959(18)
N3 C15 1.4457(17)
N4 H4 0.792(19)
N4 C21 1.2858(18)
N5 H5 0.814(18)
N5 C21 1.3656(18)
N5 C28 1.3756(18)
N6 C28 1.2929(18)
N6 C35 1.4439(17)
C1 C2 1.4853(18)
C2 C3 1.395(2)
C2 C7 1.3943(19)
C3 H3 0.9500
C3 C4 1.387(2)
C4 H4A 0.9500
C4 C5 1.387(2)
C5 H5A 0.9500
C5 C6 1.390(2)
C6 H6 0.9500
C6 C7 1.387(2)
C7 H7 0.9500
C8 C9 1.4934(18)
C9 C10 1.389(2)
C9 C14 1.393(2)
C10 H10 0.9500
C10 C11 1.388(2)
C11 H11 0.9500
C11 C12 1.384(2)
C12 H12 0.9500
C12 C13 1.382(2)
C13 H13 0.9500
C13 C14 1.384(2)
C14 H14 0.9500
C15 C16 1.389(2)
C15 C20 1.389(2)
C16 H16 0.9500
C16 C17 1.390(2)
C17 H17 0.9500
C17 C18 1.386(3)
C18 H18 0.9500
C18 C19 1.385(2)
C19 H19 0.9500
C19 C20 1.394(2)
C20 H20 0.9500
C21 C22 1.4841(19)
C22 C23 1.398(2)
C22 C27 1.393(2)
C23 H23 0.9500
C23 C24 1.387(2)
C24 H24 0.9500
C24 C25 1.388(2)
C25 H25 0.9500
C25 C26 1.387(2)
C26 H26 0.9500
C26 C27 1.385(2)
C27 H27 0.9500
C28 C29 1.4958(18)
C29 C30 1.3890(19)
C29 C34 1.392(2)
C30 H30 0.9500
C30 C31 1.386(2)
C31 H31 0.9500
C31 C32 1.388(2)
C32 H32 0.9500
C32 C33 1.385(2)
C33 H33 0.9500
C33 C34 1.385(2)
C34 H34 0.9500
C35 C36 1.392(2)
C35 C40 1.389(2)
C36 H36 0.9500
C36 C37 1.389(2)
C37 H37 0.9500
C37 C38 1.387(2)
C38 H38 0.9500
C38 C39 1.386(2)
C39 H39 0.9500
C39 C40 1.391(2)
C40 H40 0.9500
O1 C42 1.4279(19)
O1 C43 1.426(2)
C41 H41A 0.9800
C41 H41B 0.9800
C41 H41C 0.9800
C41 C42 1.507(2)
C42 H42A 0.9900
C42 H42B 0.9900
C43 H43A 0.9900
C43 H43B 0.9900
C43 C44 1.498(3)
C44 H44A 0.9800
C44 H44B 0.9800
C44 H44C 0.9800
C45 H45A 0.9800
C45 H45B 0.9800
C45 H45C 0.9800
C45 C46 1.503(2)
C46 H46A 0.9900
C46 H46B 0.9900
C46 O2 1.4275(18)
O2 C47 1.435(2)
O2 C47A 1.446(9)
C47 H47A 0.9900
C47 H47B 0.9900
C47 C48 1.498(3)
C48 H48A 0.9800
C48 H48B 0.9800
C48 H48C 0.9800
C47A H47C 0.9900
C47A H47D 0.9900
C47A C48A 1.499(10)
C48A H48D 0.9800
C48A H48E 0.9800
C48A H48F 0.9800

loop_
_geom_hbond_atom_site_label_D
_geom_hbond_atom_site_label_H
_geom_hbond_atom_site_label_A
_geom_hbond_distance_DH
_geom_hbond_distance_HA
_geom_hbond_distance_DA
_geom_hbond_angle_DHA
_geom_hbond_publ_flag
N2 H2 O1 0.811(18) 2.060(18) 2.8645(16) 171.5(17) yes
N5 H5 O2 0.814(18) 2.034(18) 2.8325(16) 166.5(17) yes

loop_
_geom_torsion_atom_site_label_1
_geom_torsion_atom_site_label_2
_geom_torsion_atom_site_label_3
_geom_torsion_atom_site_label_4
_geom_torsion
Cu1 N1 C1 N2 12.3(2)
Cu1 N1 C1 C2 -168.18(10)
Cu1 N3 C8 N2 -14.15(19)
Cu1 N3 C8 C9 166.94(10)
Cu1 N3 C15 C16 -98.35(13)
Cu1 N3 C15 C20 80.51(14)
Cu1 N4 C21 N5 -16.4(2)
Cu1 N4 C21 C22 164.20(10)
Cu1 N6 C28 N5 9.64(19)
Cu1 N6 C28 C29 -172.22(10)
Cu1 N6 C35 C36 90.96(13)
Cu1 N6 C35 C40 -84.78(14)
F1 P1 F6 Cu1 10.63(17)
F2 P1 F6 Cu1 -79.40(17)
F3 P1 F6 Cu1 -169.81(17)
F4 P1 F6 Cu1 100.68(17)
F8 P2 F7 Cu1 136.40(9)
F9 P2 F7 Cu1 -133.42(9)
F11 P2 F7 Cu1 -43.27(9)
F12 P2 F7 Cu1 46.81(9)
N1 C1 C2 C3 38.96(19)
N1 C1 C2 C7 -141.52(14)
N2 C1 C2 C3 -141.53(13)
N2 C1 C2 C7 38.00(18)
N2 C8 C9 C10 65.06(17)
N2 C8 C9 C14 -114.89(14)
N3 C8 C9 C10 -115.94(16)
N3 C8 C9 C14 64.12(19)
N3 C15 C16 C17 -178.12(13)
N3 C15 C20 C19 178.06(13)
N4 C21 C22 C23 -38.6(2)
N4 C21 C22 C27 140.99(14)
N5 C21 C22 C23 142.00(14)
N5 C21 C22 C27 -38.45(19)
N5 C28 C29 C30 -72.63(16)
N5 C28 C29 C34 104.97(15)
N6 C28 C29 C30 109.06(16)
N6 C28 C29 C34 -73.35(18)
N6 C35 C36 C37 -175.90(13)
N6 C35 C40 C39 176.82(12)
C1 N2 C8 N3 -9.3(2)
C1 N2 C8 C9 169.76(12)
C1 C2 C3 C4 178.46(13)
C1 C2 C7 C6 -178.18(12)
C2 C3 C4 C5 -0.2(2)
C3 C2 C7 C6 1.3(2)
C3 C4 C5 C6 1.2(2)
C4 C5 C6 C7 -0.9(2)
C5 C6 C7 C2 -0.3(2)
C7 C2 C3 C4 -1.1(2)
C8 N2 C1 N1 11.1(2)
C8 N2 C1 C2 -168.42(12)
C8 N3 C15 C16 70.85(17)
C8 N3 C15 C20 -110.29(15)
C8 C9 C10 C11 -179.26(13)
C8 C9 C14 C13 179.66(14)
C9 C10 C11 C12 -0.4(2)
C10 C9 C14 C13 -0.3(2)
C10 C11 C12 C13 -0.3(2)
C11 C12 C13 C14 0.7(2)
C12 C13 C14 C9 -0.4(2)
C14 C9 C10 C11 0.7(2)
C15 N3 C8 N2 177.48(12)
C15 N3 C8 C9 -1.43(19)
C15 C16 C17 C18 -0.9(2)
C16 C15 C20 C19 -3.1(2)
C16 C17 C18 C19 -1.1(3)
C17 C18 C19 C20 1.0(2)
C18 C19 C20 C15 1.0(2)
C20 C15 C16 C17 3.0(2)
C21 N5 C28 N6 8.4(2)
C21 N5 C28 C29 -169.89(12)
C21 C22 C23 C24 -179.60(14)
C21 C22 C27 C26 179.81(13)
C22 C23 C24 C25 -0.3(2)
C23 C22 C27 C26 -0.6(2)
C23 C24 C25 C26 -0.4(2)
C24 C25 C26 C27 0.6(2)
C25 C26 C27 C22 -0.1(2)
C27 C22 C23 C24 0.8(2)
C28 N5 C21 N4 -5.8(2)
C28 N5 C21 C22 173.65(12)
C28 N6 C35 C36 -78.87(16)
C28 N6 C35 C40 105.39(15)
C28 C29 C30 C31 177.64(13)
C28 C29 C34 C33 -177.11(14)
C29 C30 C31 C32 -0.8(2)
C30 C29 C34 C33 0.5(2)
C30 C31 C32 C33 1.0(2)
C31 C32 C33 C34 -0.4(2)
C32 C33 C34 C29 -0.3(2)
C34 C29 C30 C31 0.1(2)
C35 N6 C28 N5 178.41(12)
C35 N6 C28 C29 -3.44(19)
C35 C36 C37 C38 -0.5(2)
C36 C35 C40 C39 1.2(2)
C36 C37 C38 C39 0.3(2)
C37 C38 C39 C40 0.7(2)
C38 C39 C40 C35 -1.4(2)
C40 C35 C36 C37 -0.2(2)
C42 O1 C43 C44 -163.85(14)
C43 O1 C42 C41 -71.94(19)
C45 C46 O2 C47 179.70(15)
C45 C46 O2 C47A 145.7(9)
C46 O2 C47 C48 -77.6(2)
C46 O2 C47A C48A 72.9(18)
